data_4519105
loop_
_publ_author_name
'Liu, Kuan-Ting'
'Chuang, Jia-Yu'
'Jeng, Ru-Jong'
'Leung, Man-Kit'

_publ_section_title
;
 Sustainable Synthesis of Cyclic Carbonates from Terminal Epoxides by a
 Highly Efficient
 CaI<sub>2</sub>/1,3-Bis[tris(hydroxymethyl)-methylamino]-propane
 Catalyst.
;
_journal_issue 41
_journal_name_full 'ACS omega'
_journal_page_first 27279
_journal_page_last 27287
_journal_paper_doi 10.1021/acsomega.1c04086
_journal_volume 6
_journal_year 2021
_chemical_formula_sum 'C11 H30 Ca Cl2 N2 O8'
_chemical_formula_weight 429.35
_space_group_crystal_system orthorhombic
_space_group_IT_number 29
_space_group_name_Hall 'P 2c -2ac'
_space_group_name_H-M_alt 'P c a 21'
_atom_sites_solution_hydrogens mixed
_audit_creation_method SHELXL-2018/3
_cell_angle_alpha 90
_cell_angle_beta 90
_cell_angle_gamma 90
_cell_formula_units_Z 4
_cell_length_a 15.779(2)
_cell_length_b 8.8435(10)
_cell_length_c 13.4059(17)
_cell_measurement_reflns_used 2722
_cell_measurement_temperature 150(2)
_cell_measurement_theta_max 28.5420
_cell_measurement_theta_min 3.8110
_cell_volume 1870.7(4)
_computing_cell_refinement 'CrysAlisPro 1.171.39.46 (Rigaku OD, 2018)'
_computing_data_collection 'CrysAlisPro 1.171.39.46 (Rigaku OD, 2018)'
_computing_data_reduction 'CrysAlisPro 1.171.39.46 (Rigaku OD, 2018)'
_computing_structure_refinement 'SHELXL-2018/3 (Sheldrick, 2018)'
_diffrn_ambient_temperature 150(2)
_diffrn_detector_area_resol_mean 10.2496
_diffrn_measured_fraction_theta_full 0.998
_diffrn_measured_fraction_theta_max 0.965
_diffrn_measurement_device_type 'Xcalibur, Atlas, Gemini'
_diffrn_measurement_method '\w scans'
_diffrn_radiation_type MoK\a
_diffrn_radiation_wavelength 0.71073
_diffrn_reflns_av_R_equivalents 0.0614
_diffrn_reflns_av_unetI/netI 0.0951
_diffrn_reflns_Laue_measured_fraction_full 0.998
_diffrn_reflns_Laue_measured_fraction_max 0.965
_diffrn_reflns_limit_h_max 20
_diffrn_reflns_limit_h_min -13
_diffrn_reflns_limit_k_max 11
_diffrn_reflns_limit_k_min -11
_diffrn_reflns_limit_l_max 17
_diffrn_reflns_limit_l_min -16
_diffrn_reflns_number 6684
_diffrn_reflns_point_group_measured_fraction_full 0.812
_diffrn_reflns_point_group_measured_fraction_max 0.765
_diffrn_reflns_theta_full 25.242
_diffrn_reflns_theta_max 27.483
_diffrn_reflns_theta_min 3.039
_diffrn_source 'fine-focus sealed X-ray tube'
_exptl_absorpt_coefficient_mu 0.661
_exptl_absorpt_correction_T_max 1.00000
_exptl_absorpt_correction_T_min 0.95277
_exptl_absorpt_correction_type multi-scan
_exptl_absorpt_process_details
; 
CrysAlisPro 1.171.39.46 (Rigaku Oxford Diffraction, 2018) 
Empirical absorption correction using spherical harmonics, 
 implemented in SCALE3 ABSPACK scaling algorithm. 
;
_exptl_crystal_density_diffrn 1.524
_exptl_crystal_description plate
_exptl_crystal_F_000 912
_exptl_crystal_size_max 0.20
_exptl_crystal_size_mid 0.15
_exptl_crystal_size_min 0.10
_refine_diff_density_max 0.646
_refine_diff_density_min -0.985
_refine_diff_density_rms 0.145
_refine_ls_abs_structure_details
; 
 Flack x determined using 605 quotients [(I+)-(I-)]/[(I+)+(I-)] 
 (Parsons, Flack and Wagner, Acta Cryst. B69 (2013) 249-259). 
;
_refine_ls_abs_structure_Flack -0.04(6)
_refine_ls_extinction_coef 0.022(4)
_refine_ls_extinction_expression Fc^*^=kFc[1+0.001xFc^2^\l^3^/sin(2\q)]^-1/4^
_refine_ls_extinction_method 'SHELXL-2018/3 (Sheldrick 2018)'
_refine_ls_goodness_of_fit_ref 1.089
_refine_ls_hydrogen_treatment mixed
_refine_ls_matrix_type full
_refine_ls_number_parameters 241
_refine_ls_number_reflns 3288
_refine_ls_number_restraints 9
_refine_ls_restrained_S_all 1.088
_refine_ls_R_factor_all 0.1065
_refine_ls_R_factor_gt 0.0658
_refine_ls_shift/su_max 0.021
_refine_ls_shift/su_mean 0.002
_refine_ls_structure_factor_coef Fsqd
_refine_ls_weighting_details 'w=1/[\s^2^(Fo^2^)+(0.0964P)^2^+1.4194P] where P=(Fo^2^+2Fc^2^)/3'
_refine_ls_weighting_scheme calc
_refine_ls_wR_factor_gt 0.1581
_refine_ls_wR_factor_ref 0.2030
_reflns_Friedel_coverage 0.518
_reflns_Friedel_fraction_full 0.608
_reflns_Friedel_fraction_max 0.546
_reflns_number_gt 2299
_reflns_number_total 3288
_reflns_threshold_expression 'I > 2\s(I)'
_cod_data_source_file ao1c04086_si_002.cif
_cod_data_source_block ic20143
_cod_database_code 4519105
_shelx_shelxl_version_number 2018/3
_shelx_space_group_comment
; 
The symmetry employed for this shelxl refinement is uniquely defined 
by the following loop, which should always be used as a source of 
symmetry information in preference to the above space-group names. 
They are only intended as comments. 
;

loop_
_space_group_symop_operation_xyz
'x, y, z'
'-x, -y, z+1/2'
'x+1/2, -y, z'
'-x+1/2, y, z+1/2'

loop_
_atom_site_label
_atom_site_type_symbol
_atom_site_fract_x
_atom_site_fract_y
_atom_site_fract_z
_atom_site_U_iso_or_equiv
_atom_site_adp_type
_atom_site_occupancy
_atom_site_site_symmetry_order
_atom_site_calc_flag
_atom_site_refinement_flags_posn
_atom_site_refinement_flags_adp
_atom_site_refinement_flags_occupancy
_atom_site_disorder_assembly
_atom_site_disorder_group
Ca1 Ca 0.44700(12) 0.20088(18) 0.58530(14) 0.0257(5) Uani 1 1 d D . . . .
O1 O 0.5900(4) 0.1107(8) 0.5725(6) 0.0378(17) Uani 1 1 d D . . . .
H5 H 0.617(3) 0.130(13) 0.626(4) 0.057 Uiso 1 1 d D U . . .
O2 O 0.4333(4) -0.0372(7) 0.5040(5) 0.0297(16) Uani 1 1 d . . . . .
H6 H 0.400099 -0.108631 0.517278 0.036 Uiso 1 1 calc R U . . .
O3 O 0.5422(4) -0.0156(7) 0.2212(5) 0.0308(16) Uani 1 1 d . . . . .
H3C H 0.567466 0.009472 0.168584 0.046 Uiso 1 1 calc R U . . .
O4 O 0.3133(5) 0.2157(7) 0.4855(6) 0.0313(16) Uani 1 1 d D . . . .
H7 H 0.304(8) 0.172(12) 0.429(5) 0.047 Uiso 1 1 d D U . . .
O5 O 0.3329(4) 0.2979(6) 0.6865(6) 0.0300(16) Uani 1 1 d D . . . .
H8 H 0.300(6) 0.240(11) 0.720(8) 0.045 Uiso 1 1 d D U . . .
O6 O 0.3197(4) 0.7514(7) 0.5711(6) 0.0341(16) Uani 1 1 d . . . . .
H6C H 0.317148 0.737544 0.632990 0.051 Uiso 1 1 calc R U . . .
O7 O 0.5302(5) 0.3624(8) 0.6954(6) 0.0355(16) Uani 1 1 d D . . . .
H1 H 0.539(12) 0.298(14) 0.648(9) 0.10(7) Uiso 1 1 d D . . . .
H2 H 0.578(5) 0.332(17) 0.718(13) 0.09(6) Uiso 1 1 d D . . . .
N1 N 0.5101(5) 0.1927(8) 0.4052(7) 0.0275(18) Uani 1 1 d . . . . .
H1C H 0.461195 0.188091 0.357825 0.033 Uiso 1 1 calc R U . . .
N2 N 0.4073(5) 0.4659(8) 0.5276(6) 0.0254(17) Uani 1 1 d . . . . .
H2C H 0.435506 0.539754 0.573240 0.031 Uiso 1 1 calc R U . . .
C1 C 0.6210(7) 0.0369(10) 0.4843(7) 0.028(2) Uani 1 1 d . . . . .
H1A H 0.635344 -0.069606 0.499596 0.034 Uiso 1 1 calc R U . . .
H1B H 0.673031 0.088150 0.460506 0.034 Uiso 1 1 calc R U . . .
C2 C 0.4840(6) -0.0767(11) 0.4203(7) 0.028(2) Uani 1 1 d . . . . .
H2A H 0.447738 -0.085377 0.360294 0.033 Uiso 1 1 calc R U . . .
H2B H 0.511115 -0.176027 0.432098 0.033 Uiso 1 1 calc R U . . .
C3 C 0.5977(7) 0.0055(11) 0.3051(7) 0.033(2) Uani 1 1 d . . . . .
H3A H 0.637763 0.088415 0.289643 0.040 Uiso 1 1 calc R U . . .
H3B H 0.631343 -0.087842 0.314789 0.040 Uiso 1 1 calc R U . . .
C4 C 0.2682(7) 0.3571(10) 0.4834(7) 0.030(2) Uani 1 1 d . . . . .
H4A H 0.210159 0.342274 0.509575 0.036 Uiso 1 1 calc R U . . .
H4B H 0.263831 0.393580 0.413819 0.036 Uiso 1 1 calc R U . . .
C5 C 0.3003(7) 0.4466(10) 0.6576(8) 0.032(2) Uani 1 1 d . . . . .
H5A H 0.329615 0.526142 0.696470 0.039 Uiso 1 1 calc R U . . .
H5B H 0.239012 0.452308 0.672941 0.039 Uiso 1 1 calc R U . . .
C6 C 0.2768(7) 0.6301(10) 0.5208(7) 0.030(2) Uani 1 1 d . . . . .
H6A H 0.280657 0.646388 0.447851 0.037 Uiso 1 1 calc R U . . .
H6B H 0.216139 0.631640 0.539409 0.037 Uiso 1 1 calc R U . . .
C7 C 0.5522(6) 0.0427(10) 0.4025(7) 0.025(2) Uani 1 1 d . . . . .
C8 C 0.3143(6) 0.4736(11) 0.5463(8) 0.029(2) Uani 1 1 d . . . . .
C9 C 0.5637(7) 0.3244(11) 0.3744(9) 0.035(3) Uani 1 1 d . . . . .
H9A H 0.563573 0.331800 0.300739 0.042 Uiso 1 1 calc R U . . .
H9B H 0.622790 0.306226 0.396087 0.042 Uiso 1 1 calc R U . . .
C10 C 0.5333(6) 0.4741(10) 0.4180(8) 0.031(2) Uani 1 1 d . . . . .
H10A H 0.557008 0.556959 0.376913 0.038 Uiso 1 1 calc R U . . .
H10B H 0.557505 0.484402 0.485817 0.038 Uiso 1 1 calc R U . . .
C11 C 0.4372(6) 0.4970(12) 0.4253(8) 0.031(2) Uani 1 1 d . . . . .
H11A H 0.422799 0.602282 0.406764 0.038 Uiso 1 1 calc R U . . .
H11B H 0.408233 0.428333 0.377880 0.038 Uiso 1 1 calc R U . . .
Cl1 Cl 0.20284(16) 0.7964(2) 0.7552(2) 0.0310(6) Uani 1 1 d . . . . .
Cl2 Cl 0.05727(16) 1.2882(2) 0.6556(2) 0.0340(7) Uani 1 1 d . . . . .
O8 O 0.1998(5) 1.1479(8) 0.7797(6) 0.0368(18) Uani 1 1 d D . . . .
H3 H 0.158(6) 1.187(12) 0.748(9) 0.055 Uiso 1 1 d D U . . .
H4 H 0.194(8) 1.056(6) 0.761(10) 0.055 Uiso 1 1 d D U . . .

loop_
_atom_site_aniso_label
_atom_site_aniso_U_11
_atom_site_aniso_U_22
_atom_site_aniso_U_33
_atom_site_aniso_U_23
_atom_site_aniso_U_13
_atom_site_aniso_U_12
Ca1 0.0298(11) 0.0254(9) 0.0221(10) 0.0004(8) 0.0006(9) 0.0018(7)
O1 0.034(4) 0.050(4) 0.029(4) -0.012(3) -0.002(3) 0.005(3)
O2 0.038(4) 0.021(3) 0.029(4) -0.008(3) 0.008(3) -0.004(3)
O3 0.040(4) 0.036(3) 0.016(3) -0.007(3) -0.001(3) 0.007(3)
O4 0.035(4) 0.026(3) 0.033(4) -0.004(3) -0.007(3) 0.005(3)
O5 0.034(4) 0.027(3) 0.028(4) 0.006(3) 0.006(3) 0.007(3)
O6 0.035(4) 0.031(3) 0.036(4) -0.001(3) 0.004(3) -0.005(3)
O7 0.037(4) 0.035(4) 0.034(4) -0.007(3) -0.010(4) 0.007(3)
N1 0.029(5) 0.025(4) 0.028(4) 0.001(4) 0.002(4) -0.004(3)
N2 0.023(4) 0.028(4) 0.025(4) -0.003(3) -0.002(3) 0.000(3)
C1 0.034(5) 0.026(5) 0.024(5) 0.005(4) 0.001(4) 0.002(4)
C2 0.033(6) 0.029(5) 0.022(5) -0.001(4) -0.002(4) -0.001(4)
C3 0.037(6) 0.033(5) 0.030(5) -0.004(5) 0.000(5) 0.003(4)
C4 0.040(6) 0.027(4) 0.025(5) -0.007(4) 0.000(4) 0.004(4)
C5 0.034(6) 0.027(4) 0.036(6) 0.002(5) 0.007(5) 0.007(4)
C6 0.038(6) 0.032(5) 0.022(5) 0.002(4) -0.002(4) 0.000(4)
C7 0.027(5) 0.022(4) 0.026(5) -0.003(4) -0.001(4) -0.001(3)
C8 0.026(5) 0.035(5) 0.028(5) 0.000(4) -0.004(4) 0.003(4)
C9 0.038(6) 0.030(5) 0.038(7) -0.001(4) 0.001(5) -0.006(5)
C10 0.030(6) 0.028(5) 0.037(6) -0.003(5) 0.007(5) 0.004(4)
C11 0.035(6) 0.032(5) 0.027(5) -0.003(4) 0.011(4) -0.004(4)
Cl1 0.0320(13) 0.0330(12) 0.0279(12) -0.0011(10) -0.0022(11) 0.0002(9)
Cl2 0.0375(15) 0.0312(12) 0.0332(14) 0.0021(11) 0.0016(12) -0.0003(9)
O8 0.034(4) 0.035(4) 0.042(5) -0.004(3) -0.002(4) -0.002(3)

loop_
_atom_type_symbol
_atom_type_description
_atom_type_scat_dispersion_real
_atom_type_scat_dispersion_imag
_atom_type_scat_source
C C 0.0033 0.0016 'International Tables Vol C Tables 4.2.6.8 and 6.1.1.4'
H H 0.0000 0.0000 'International Tables Vol C Tables 4.2.6.8 and 6.1.1.4'
N N 0.0061 0.0033 'International Tables Vol C Tables 4.2.6.8 and 6.1.1.4'
O O 0.0106 0.0060 'International Tables Vol C Tables 4.2.6.8 and 6.1.1.4'
Ca Ca 0.2262 0.3064 'International Tables Vol C Tables 4.2.6.8 and 6.1.1.4'
Cl Cl 0.1484 0.1585 'International Tables Vol C Tables 4.2.6.8 and 6.1.1.4'

loop_
_geom_angle_atom_site_label_1
_geom_angle_atom_site_label_2
_geom_angle_atom_site_label_3
_geom_angle
_geom_angle_site_symmetry_1
_geom_angle_site_symmetry_3
_geom_angle_publ_flag
O2 Ca1 O1 76.1(2) . . ?
O2 Ca1 O5 120.3(2) . . ?
O1 Ca1 O5 149.3(3) . . ?
O2 Ca1 O7 147.6(2) . . ?
O1 Ca1 O7 74.4(2) . . ?
O5 Ca1 O7 81.5(3) . . ?
O2 Ca1 O3 75.9(2) . 2_655 ?
O1 Ca1 O3 76.5(2) . 2_655 ?
O5 Ca1 O3 82.6(2) . 2_655 ?
O7 Ca1 O3 84.5(3) . 2_655 ?
O2 Ca1 O4 74.0(2) . . ?
O1 Ca1 O4 140.6(3) . . ?
O5 Ca1 O4 69.7(3) . . ?
O7 Ca1 O4 138.4(2) . . ?
O3 Ca1 O4 119.4(2) 2_655 . ?
O2 Ca1 N2 130.7(3) . . ?
O1 Ca1 N2 121.0(3) . . ?
O5 Ca1 N2 70.1(2) . . ?
O7 Ca1 N2 77.1(2) . . ?
O3 Ca1 N2 148.9(2) 2_655 . ?
O4 Ca1 N2 65.3(2) . . ?
O2 Ca1 N1 65.6(2) . . ?
O1 Ca1 N1 64.3(3) . . ?
O5 Ca1 N1 144.5(3) . . ?
O7 Ca1 N1 111.8(3) . . ?
O3 Ca1 N1 129.8(2) 2_655 . ?
O4 Ca1 N1 80.1(3) . . ?
N2 Ca1 N1 80.7(2) . . ?
O2 Ca1 C8 121.7(2) . . ?
O1 Ca1 C8 147.6(3) . . ?
O5 Ca1 C8 48.9(2) . . ?
O7 Ca1 C8 90.5(2) . . ?
O3 Ca1 C8 131.4(3) 2_655 . ?
O4 Ca1 C8 47.8(2) . . ?
N2 Ca1 C8 26.6(2) . . ?
N1 Ca1 C8 96.8(3) . . ?
C1 O1 Ca1 122.0(6) . . ?
C2 O2 Ca1 121.8(5) . . ?
C3 O3 Ca1 128.6(6) . 2_654 ?
C4 O4 Ca1 118.2(5) . . ?
C5 O5 Ca1 115.7(6) . . ?
C7 N1 C9 115.9(8) . . ?
C7 N1 Ca1 102.5(6) . . ?
C9 N1 Ca1 116.6(6) . . ?
C11 N2 C8 117.6(8) . . ?
C11 N2 Ca1 112.0(6) . . ?
C8 N2 Ca1 103.5(5) . . ?
O1 C1 C7 109.2(8) . . ?
O2 C2 C7 110.5(7) . . ?
O3 C3 C7 114.2(9) . . ?
O4 C4 C8 110.1(8) . . ?
O5 C5 C8 110.4(8) . . ?
O6 C6 C8 112.7(8) . . ?
N1 C7 C2 107.5(8) . . ?
N1 C7 C3 115.1(8) . . ?
C2 C7 C3 108.4(8) . . ?
N1 C7 C1 109.1(7) . . ?
C2 C7 C1 111.2(8) . . ?
C3 C7 C1 105.6(8) . . ?
N2 C8 C4 110.3(8) . . ?
N2 C8 C5 107.4(8) . . ?
C4 C8 C5 111.6(8) . . ?
N2 C8 C6 112.3(8) . . ?
C4 C8 C6 107.6(8) . . ?
C5 C8 C6 107.6(8) . . ?
N2 C8 Ca1 49.9(4) . . ?
C4 C8 Ca1 83.9(5) . . ?
C5 C8 Ca1 79.6(5) . . ?
C6 C8 Ca1 162.1(7) . . ?
N1 C9 C10 113.1(8) . . ?
C9 C10 C11 116.7(9) . . ?
N2 C11 C10 110.5(9) . . ?

loop_
_geom_bond_atom_site_label_1
_geom_bond_atom_site_label_2
_geom_bond_distance
_geom_bond_site_symmetry_2
_geom_bond_publ_flag
Ca1 O2 2.380(6) . ?
Ca1 O1 2.400(7) . ?
Ca1 O5 2.412(7) . ?
Ca1 O7 2.438(8) . ?
Ca1 O3 2.456(6) 2_655 ?
Ca1 O4 2.502(7) . ?
Ca1 N2 2.547(7) . ?
Ca1 N1 2.613(9) . ?
Ca1 C8 3.237(10) . ?
O1 C1 1.437(12) . ?
O2 C2 1.422(11) . ?
O3 C3 1.439(12) . ?
O4 C4 1.438(11) . ?
O5 C5 1.464(11) . ?
O6 C6 1.436(12) . ?
N1 C7 1.484(11) . ?
N1 C9 1.497(13) . ?
N2 C11 1.476(13) . ?
N2 C8 1.491(12) . ?
C1 C7 1.544(14) . ?
C2 C7 1.526(13) . ?
C3 C7 1.526(13) . ?
C4 C8 1.517(14) . ?
C5 C8 1.527(15) . ?
C6 C8 1.543(13) . ?
C9 C10 1.524(14) . ?
C10 C11 1.534(14) . ?
